data_7161228
loop_
_publ_author_name
'Nehe, Sagar'
'Dharavath, Srinivas'

_publ_section_title
;
 Single-Step Synthesis of 3,5-diazido 1,2,4-triazole: Environmentally
 Benign High-Performance Primary Explosives
;
_journal_name_full 'Organic &amp; Biomolecular Chemistry'
_journal_paper_doi 10.1039/D6OB00777E
_journal_year 2026
_chemical_formula_moiety 'C2 H N9'
_chemical_formula_sum 'C2 H N9'
_chemical_formula_weight 151.12
_chemical_name_systematic SEN145
_space_group_crystal_system monoclinic
_space_group_IT_number 9
_space_group_name_Hall 'C -2yc'
_space_group_name_H-M_alt 'C 1 c 1'
_atom_sites_solution_hydrogens geom
_atom_sites_solution_primary iterative
_audit_creation_date 2025-12-04
_audit_creation_method
;
Olex2 1.3
(compiled 2020.11.12 svn.r5f609507 for OlexSys, GUI svn.r6272)
;
_audit_update_record
;
2025-12-06 deposited with the CCDC.	2026-06-19 downloaded from the CCDC.
;
_cell_angle_alpha 90
_cell_angle_beta 125.292(2)
_cell_angle_gamma 90
_cell_formula_units_Z 12
_cell_length_a 12.0395(10)
_cell_length_b 23.364(2)
_cell_length_c 8.0029(6)
_cell_measurement_reflns_used 9995
_cell_measurement_temperature 100
_cell_measurement_theta_max 28.46
_cell_measurement_theta_min 2.70
_cell_volume 1837.4(3)
_computing_cell_refinement 'SAINT V8.38A (Bruker, 2018)'
_computing_data_reduction 'SAINT V8.38A (Bruker, 2018)'
_computing_molecular_graphics 'Olex2 1.3 (Dolomanov et al., 2009)'
_computing_publication_material 'Olex2 1.3 (Dolomanov et al., 2009)'
_computing_structure_refinement 'SHELXL 2018/3 (Sheldrick, 2015)'
_computing_structure_solution 'olex2.solve 1.3 (Bourhis et al., 2015)'
_diffrn_ambient_temperature 100
_diffrn_measured_fraction_theta_full 0.989
_diffrn_measured_fraction_theta_max 0.991
_diffrn_measurement_device_type 'Bruker APEX-II CCD'
_diffrn_measurement_method '\f and \w scans'
_diffrn_radiation_type MoK\a
_diffrn_radiation_wavelength 0.71073
_diffrn_reflns_av_R_equivalents 0.0266
_diffrn_reflns_av_unetI/netI 0.0269
_diffrn_reflns_Laue_measured_fraction_full 0.989
_diffrn_reflns_Laue_measured_fraction_max 0.991
_diffrn_reflns_limit_h_max 16
_diffrn_reflns_limit_h_min -16
_diffrn_reflns_limit_k_max 31
_diffrn_reflns_limit_k_min -31
_diffrn_reflns_limit_l_max 10
_diffrn_reflns_limit_l_min -10
_diffrn_reflns_number 14578
_diffrn_reflns_point_group_measured_fraction_full 0.988
_diffrn_reflns_point_group_measured_fraction_max 0.988
_diffrn_reflns_theta_full 25.242
_diffrn_reflns_theta_max 28.464
_diffrn_reflns_theta_min 2.248
_diffrn_source_current 1.0
_diffrn_source_power 0.05
_diffrn_source_voltage 50.0
_diffrn_standards_number 0
_exptl_absorpt_coefficient_mu 0.131
_exptl_absorpt_correction_T_max 0.7457
_exptl_absorpt_correction_T_min 0.7053
_exptl_absorpt_correction_type none
_exptl_absorpt_process_details
;
SADABS-2016/2 (Bruker,2016/2) was used for absorption correction.
wR2(int) was 0.1145 before and 0.0422 after correction.
The Ratio of minimum to maximum transmission is 0.9458.
The \l/2 correction factor is Not present.
;
_exptl_crystal_colour 'clear grayish colourless'
_exptl_crystal_colour_lustre clear
_exptl_crystal_colour_modifier grayish
_exptl_crystal_colour_primary colourless
_exptl_crystal_density_diffrn 1.639
_exptl_crystal_description plate
_exptl_crystal_F_000 912
_exptl_crystal_size_max 0.17
_exptl_crystal_size_mid 0.15
_exptl_crystal_size_min 0.1
_refine_diff_density_max 0.213
_refine_diff_density_min -0.256
_refine_diff_density_rms 0.033
_refine_ls_abs_structure_details
;
 Refined as an inversion twin.
;
_refine_ls_abs_structure_Flack 1.2(17)
_refine_ls_extinction_method none
_refine_ls_goodness_of_fit_ref 1.058
_refine_ls_hydrogen_treatment constr
_refine_ls_matrix_type full
_refine_ls_number_parameters 299
_refine_ls_number_reflns 4580
_refine_ls_number_restraints 2
_refine_ls_restrained_S_all 1.058
_refine_ls_R_factor_all 0.0266
_refine_ls_R_factor_gt 0.0257
_refine_ls_shift/su_max 0.000
_refine_ls_shift/su_mean 0.000
_refine_ls_structure_factor_coef Fsqd
_refine_ls_weighting_details 'w=1/[\s^2^(Fo^2^)+(0.0379P)^2^+0.4091P] where P=(Fo^2^+2Fc^2^)/3'
_refine_ls_weighting_scheme calc
_refine_ls_wR_factor_gt 0.0672
_refine_ls_wR_factor_ref 0.0684
_reflns_Friedel_coverage 0.989
_reflns_Friedel_fraction_full 0.988
_reflns_Friedel_fraction_max 0.986
_reflns_number_gt 4473
_reflns_number_total 4580
_reflns_threshold_expression 'I > 2\s(I)'
_cod_data_source_file d6ob00777e2.cif
_cod_data_source_block 25augc
_cod_original_cell_volume 1837.5(3)
_cod_database_code 7161228
_shelx_shelxl_version_number 2018/3
_shelx_space_group_comment
;
The symmetry employed for this shelxl refinement is uniquely defined
by the following loop, which should always be used as a source of
symmetry information in preference to the above space-group names.
They are only intended as comments.
;
_shelx_estimated_absorpt_t_max 0.987
_shelx_estimated_absorpt_t_min 0.978
_olex2_refinement_description
;
1. Twinned data refinement
 Scales: -0.2(17)
 1.2(17)
2. Fixed Uiso
 At 1.2 times of:
  All N(H) groups
3.a Aromatic/amide H refined with riding coordinates:
 N19(H19), N1(H1), N10(H10)
;
_olex2_submission_special_instructions 'No special instructions were received'

loop_
_space_group_symop_operation_xyz
'x, y, z'
'x, -y, z+1/2'
'x+1/2, y+1/2, z'
'x+1/2, -y+1/2, z+1/2'

loop_
_atom_site_label
_atom_site_type_symbol
_atom_site_fract_x
_atom_site_fract_y
_atom_site_fract_z
_atom_site_U_iso_or_equiv
_atom_site_adp_type
_atom_site_occupancy
_atom_site_site_symmetry_order
_atom_site_calc_flag
_atom_site_refinement_flags_posn
_atom_site_refinement_flags_adp
_atom_site_refinement_flags_occupancy
_atom_site_disorder_assembly
_atom_site_disorder_group
N21 N 0.71559(14) 0.57271(6) 0.9557(2) 0.0168(3) Uani 1 1 d . . . . .
N3 N 0.23138(14) 0.65257(6) -0.0937(2) 0.0169(3) Uani 1 1 d . . . . .
N11 N 0.58721(15) 0.77398(6) 0.6940(2) 0.0192(3) Uani 1 1 d . . . . .
N19 N 0.64396(15) 0.65823(6) 0.8073(2) 0.0189(3) Uani 1 1 d . . . . .
H19 H 0.634434 0.695625 0.793257 0.023 Uiso 1 1 calc R U . . .
N12 N 0.58879(15) 0.87040(6) 0.6749(2) 0.0179(3) Uani 1 1 d . . . . .
N20 N 0.58040(15) 0.61823(6) 0.6532(2) 0.0186(3) Uani 1 1 d . . . . .
N2 N 0.36048(15) 0.70514(6) 0.1938(2) 0.0191(3) Uani 1 1 d . . . . .
N23 N 0.88262(15) 0.62864(7) 1.3157(2) 0.0198(3) Uani 1 1 d . . . . .
N17 N 0.78806(16) 0.87007(7) 1.0781(2) 0.0220(3) Uani 1 1 d . . . . .
N13 N 0.40799(16) 0.87594(6) 0.3074(2) 0.0218(3) Uani 1 1 d . . . . .
N5 N 0.24452(16) 0.53588(7) -0.0934(2) 0.0243(3) Uani 1 1 d . . . . .
N8 N 0.11996(16) 0.75340(6) -0.2920(2) 0.0198(3) Uani 1 1 d . . . . .
N1 N 0.39510(14) 0.64867(6) 0.2411(2) 0.0190(3) Uani 1 1 d . . . . .
H1 H 0.457394 0.634462 0.362484 0.023 Uiso 1 1 calc R U . . .
N7 N 0.20625(16) 0.75690(6) -0.1026(2) 0.0216(3) Uani 1 1 d . . . . .
N26 N 0.62549(15) 0.47405(6) 0.7417(2) 0.0189(3) Uani 1 1 d . . . . .
N9 N 0.04037(17) 0.75744(8) -0.4612(3) 0.0282(4) Uani 1 1 d . . . . .
N10 N 0.49080(14) 0.79063(6) 0.4961(2) 0.0184(3) Uani 1 1 d . . . . .
H10 H 0.436038 0.768036 0.391796 0.022 Uiso 1 1 calc R U . . .
N14 N 0.42404(16) 0.92928(7) 0.3228(2) 0.0238(3) Uani 1 1 d . . . . .
N24 N 0.96020(17) 0.60636(8) 1.4617(2) 0.0275(3) Uani 1 1 d . . . . .
N27 N 0.65737(17) 0.43076(7) 0.8164(3) 0.0252(3) Uani 1 1 d . . . . .
N4 N 0.33032(16) 0.56024(7) 0.0728(2) 0.0243(3) Uani 1 1 d . . . . .
N22 N 0.80109(16) 0.65981(6) 1.1652(2) 0.0217(3) Uani 1 1 d . . . . .
N16 N 0.74583(16) 0.82147(7) 1.0003(2) 0.0228(3) Uani 1 1 d . . . . .
N25 N 0.57986(16) 0.51859(6) 0.6360(2) 0.0209(3) Uani 1 1 d . . . . .
N6 N 0.1755(2) 0.50839(7) -0.2299(3) 0.0367(4) Uani 1 1 d . . . . .
N15 N 0.42634(19) 0.97677(7) 0.3128(3) 0.0355(4) Uani 1 1 d . . . . .
N18 N 0.83511(18) 0.91052(8) 1.1672(3) 0.0311(4) Uani 1 1 d . . . . .
C6 C 0.62620(17) 0.56889(7) 0.7497(3) 0.0167(3) Uani 1 1 d . . . . .
C5 C 0.72244(17) 0.62952(7) 0.9812(3) 0.0171(3) Uani 1 1 d . . . . .
C1 C 0.31617(17) 0.61948(7) 0.0677(3) 0.0180(3) Uani 1 1 d . . . . .
C3 C 0.49589(17) 0.84731(7) 0.4922(3) 0.0175(3) Uani 1 1 d . . . . .
C2 C 0.26396(17) 0.70489(7) -0.0055(3) 0.0170(3) Uani 1 1 d . . . . .
C4 C 0.64101(17) 0.82280(7) 0.7911(3) 0.0177(3) Uani 1 1 d . . . . .

loop_
_atom_site_aniso_label
_atom_site_aniso_U_11
_atom_site_aniso_U_22
_atom_site_aniso_U_33
_atom_site_aniso_U_23
_atom_site_aniso_U_13
_atom_site_aniso_U_12
N21 0.0183(7) 0.0156(6) 0.0146(7) 0.0001(5) 0.0084(6) -0.0003(5)
N3 0.0177(6) 0.0164(7) 0.0144(6) 0.0000(5) 0.0081(5) -0.0003(5)
N11 0.0220(7) 0.0179(7) 0.0164(6) 0.0000(6) 0.0104(6) 0.0005(5)
N19 0.0229(7) 0.0137(6) 0.0167(6) -0.0011(5) 0.0094(6) 0.0008(5)
N12 0.0216(7) 0.0145(6) 0.0187(7) -0.0004(5) 0.0124(6) 0.0001(5)
N20 0.0220(7) 0.0145(7) 0.0159(7) -0.0007(5) 0.0091(6) -0.0006(5)
N2 0.0222(7) 0.0166(7) 0.0172(7) 0.0003(5) 0.0106(6) 0.0006(5)
N23 0.0223(7) 0.0195(7) 0.0165(7) -0.0039(5) 0.0105(6) -0.0039(5)
N17 0.0235(7) 0.0244(7) 0.0197(7) -0.0021(6) 0.0134(6) -0.0035(6)
N13 0.0255(7) 0.0179(7) 0.0189(7) 0.0017(6) 0.0110(6) 0.0005(6)
N5 0.0251(7) 0.0169(7) 0.0251(7) 0.0024(6) 0.0111(6) 0.0004(6)
N8 0.0219(7) 0.0196(7) 0.0205(7) 0.0022(5) 0.0136(6) 0.0021(5)
N1 0.0200(7) 0.0172(7) 0.0153(6) 0.0010(5) 0.0076(6) 0.0013(5)
N7 0.0266(7) 0.0176(7) 0.0161(6) 0.0015(5) 0.0098(6) 0.0006(6)
N26 0.0203(6) 0.0178(6) 0.0177(6) -0.0029(5) 0.0104(5) -0.0015(5)
N9 0.0262(8) 0.0357(9) 0.0201(7) 0.0049(6) 0.0119(7) 0.0067(6)
N10 0.0214(7) 0.0157(7) 0.0171(6) -0.0002(5) 0.0106(6) 0.0000(5)
N14 0.0243(8) 0.0236(8) 0.0191(7) 0.0042(6) 0.0100(6) 0.0011(6)
N24 0.0276(8) 0.0300(8) 0.0162(7) -0.0025(6) 0.0076(6) -0.0022(6)
N27 0.0305(8) 0.0181(7) 0.0274(8) 0.0017(6) 0.0169(7) 0.0022(6)
N4 0.0266(8) 0.0186(7) 0.0199(7) 0.0001(6) 0.0090(6) 0.0013(6)
N22 0.0282(7) 0.0167(7) 0.0162(6) -0.0012(5) 0.0105(6) 0.0000(6)
N16 0.0269(8) 0.0194(7) 0.0177(7) -0.0011(5) 0.0103(6) -0.0018(6)
N25 0.0257(7) 0.0143(7) 0.0158(7) 0.0001(5) 0.0081(6) -0.0008(5)
N6 0.0368(9) 0.0203(8) 0.0351(10) -0.0050(7) 0.0105(8) -0.0054(7)
N15 0.0390(10) 0.0212(8) 0.0306(9) 0.0081(7) 0.0111(8) 0.0004(7)
N18 0.0329(9) 0.0327(9) 0.0303(8) -0.0101(7) 0.0199(8) -0.0120(7)
C6 0.0175(7) 0.0165(8) 0.0150(7) -0.0003(6) 0.0088(6) -0.0004(6)
C5 0.0192(7) 0.0162(7) 0.0163(7) -0.0008(6) 0.0104(6) 0.0006(6)
C1 0.0175(7) 0.0187(8) 0.0168(7) 0.0012(6) 0.0093(6) 0.0005(6)
C3 0.0196(8) 0.0179(8) 0.0178(7) 0.0006(6) 0.0124(7) 0.0004(6)
C2 0.0198(7) 0.0169(7) 0.0167(7) -0.0003(6) 0.0118(6) -0.0009(6)
C4 0.0208(8) 0.0167(7) 0.0180(7) 0.0005(6) 0.0126(7) 0.0007(6)

loop_
_atom_type_symbol
_atom_type_description
_atom_type_scat_dispersion_real
_atom_type_scat_dispersion_imag
_atom_type_scat_source
C C 0.0033 0.0016 'International Tables Vol C Tables 4.2.6.8 and 6.1.1.4'
H H 0.0000 0.0000 'International Tables Vol C Tables 4.2.6.8 and 6.1.1.4'
N N 0.0061 0.0033 'International Tables Vol C Tables 4.2.6.8 and 6.1.1.4'

loop_
_geom_angle_atom_site_label_1
_geom_angle_atom_site_label_2
_geom_angle_atom_site_label_3
_geom_angle
_geom_angle_site_symmetry_1
_geom_angle_site_symmetry_3
_geom_angle_publ_flag
C5 N21 C6 100.76(14) . . ?
C1 N3 C2 100.91(14) . . ?
C4 N11 N10 103.58(14) . . ?
N20 N19 H19 126.6 . . ?
C5 N19 H19 126.6 . . ?
C5 N19 N20 106.71(14) . . ?
C3 N12 C4 100.56(14) . . ?
C6 N20 N19 103.96(13) . . ?
C2 N2 N1 104.11(14) . . ?
N24 N23 N22 172.31(19) . . ?
N18 N17 N16 172.5(2) . . ?
N14 N13 C3 113.10(15) . . ?
N6 N5 N4 171.83(19) . . ?
N9 N8 N7 171.30(19) . . ?
N2 N1 H1 126.7 . . ?
C1 N1 N2 106.60(14) . . ?
C1 N1 H1 126.7 . . ?
N8 N7 C2 114.64(15) . . ?
N27 N26 N25 172.12(18) . . ?
N11 N10 H10 126.6 . . ?
C3 N10 N11 106.89(14) . . ?
C3 N10 H10 126.6 . . ?
N15 N14 N13 171.84(19) . . ?
N5 N4 C1 114.08(15) . . ?
N23 N22 C5 113.27(14) . . ?
N17 N16 C4 113.66(15) . . ?
N26 N25 C6 114.02(14) . . ?
N21 C6 N25 126.06(15) . . ?
N20 C6 N21 115.14(14) . . ?
N20 C6 N25 118.80(14) . . ?
N21 C5 N22 127.39(15) . . ?
N19 C5 N21 113.43(15) . . ?
N19 C5 N22 119.18(15) . . ?
N3 C1 N4 128.04(15) . . ?
N1 C1 N3 113.46(15) . . ?
N1 C1 N4 118.50(15) . . ?
N12 C3 N13 127.47(15) . . ?
N10 C3 N12 113.40(15) . . ?
N10 C3 N13 119.12(15) . . ?
N3 C2 N7 126.64(16) . . ?
N2 C2 N3 114.91(15) . . ?
N2 C2 N7 118.45(15) . . ?
N11 C4 N12 115.56(15) . . ?
N11 C4 N16 118.83(15) . . ?
N12 C4 N16 125.60(16) . . ?

loop_
_geom_bond_atom_site_label_1
_geom_bond_atom_site_label_2
_geom_bond_distance
_geom_bond_site_symmetry_2
_geom_bond_publ_flag
N21 C6 1.354(2) . ?
N21 C5 1.338(2) . ?
N3 C1 1.336(2) . ?
N3 C2 1.352(2) . ?
N11 N10 1.372(2) . ?
N11 C4 1.320(2) . ?
N19 H19 0.8800 . ?
N19 N20 1.374(2) . ?
N19 C5 1.327(2) . ?
N12 C3 1.338(2) . ?
N12 C4 1.350(2) . ?
N20 C6 1.318(2) . ?
N2 N1 1.370(2) . ?
N2 C2 1.324(2) . ?
N23 N24 1.117(2) . ?
N23 N22 1.257(2) . ?
N17 N16 1.253(2) . ?
N17 N18 1.121(2) . ?
N13 N14 1.256(2) . ?
N13 C3 1.395(2) . ?
N5 N4 1.254(2) . ?
N5 N6 1.117(2) . ?
N8 N7 1.250(2) . ?
N8 N9 1.123(2) . ?
N1 H1 0.8800 . ?
N1 C1 1.331(2) . ?
N7 C2 1.393(2) . ?
N26 N27 1.123(2) . ?
N26 N25 1.250(2) . ?
N10 H10 0.8800 . ?
N10 C3 1.327(2) . ?
N14 N15 1.114(2) . ?
N4 C1 1.392(2) . ?
N22 C5 1.398(2) . ?
N16 C4 1.398(2) . ?
N25 C6 1.391(2) . ?

loop_
_geom_torsion_atom_site_label_1
_geom_torsion_atom_site_label_2
_geom_torsion_atom_site_label_3
_geom_torsion_atom_site_label_4
_geom_torsion
_geom_torsion_site_symmetry_1
_geom_torsion_site_symmetry_2
_geom_torsion_site_symmetry_3
_geom_torsion_site_symmetry_4
_geom_torsion_publ_flag
N11 N10 C3 N12 -0.52(18) . . . . ?
N11 N10 C3 N13 179.72(14) . . . . ?
N19 N20 C6 N21 -0.25(19) . . . . ?
N19 N20 C6 N25 179.38(14) . . . . ?
N20 N19 C5 N21 -0.51(19) . . . . ?
N20 N19 C5 N22 179.35(14) . . . . ?
N2 N1 C1 N3 0.51(19) . . . . ?
N2 N1 C1 N4 -179.76(15) . . . . ?
N23 N22 C5 N21 7.7(3) . . . . ?
N23 N22 C5 N19 -172.17(15) . . . . ?
N17 N16 C4 N11 -178.91(15) . . . . ?
N17 N16 C4 N12 1.8(2) . . . . ?
N5 N4 C1 N3 -5.9(3) . . . . ?
N5 N4 C1 N1 174.44(16) . . . . ?
N8 N7 C2 N3 -3.1(3) . . . . ?
N8 N7 C2 N2 177.20(15) . . . . ?
N1 N2 C2 N3 0.37(18) . . . . ?
N1 N2 C2 N7 -179.91(15) . . . . ?
N26 N25 C6 N21 1.9(3) . . . . ?
N26 N25 C6 N20 -177.69(15) . . . . ?
N10 N11 C4 N12 -0.07(18) . . . . ?
N10 N11 C4 N16 -179.42(14) . . . . ?
N14 N13 C3 N12 1.3(3) . . . . ?
N14 N13 C3 N10 -178.96(16) . . . . ?
C6 N21 C5 N19 0.34(19) . . . . ?
C6 N21 C5 N22 -179.51(17) . . . . ?
C5 N21 C6 N20 0.0(2) . . . . ?
C5 N21 C6 N25 -179.64(16) . . . . ?
C5 N19 N20 C6 0.44(17) . . . . ?
C1 N3 C2 N2 -0.08(18) . . . . ?
C1 N3 C2 N7 -179.77(16) . . . . ?
C3 N12 C4 N11 -0.23(18) . . . . ?
C3 N12 C4 N16 179.08(16) . . . . ?
C2 N3 C1 N1 -0.27(18) . . . . ?
C2 N3 C1 N4 -179.97(17) . . . . ?
C2 N2 N1 C1 -0.51(17) . . . . ?
C4 N11 N10 C3 0.34(17) . . . . ?
C4 N12 C3 N13 -179.82(16) . . . . ?
C4 N12 C3 N10 0.45(17) . . . . ?

loop_
_twin_individual_id
_twin_individual_mass_fraction_refined
1 -0.2(17)
2 1.2(17)
